data_2243933
loop_
_publ_author_name
'Domasevitch, Kostiantyn V.'
'Senchyk, Ganna A.'
'Lysenko, Andrey B.'
'Rusanov, Eduard B.'

_publ_section_title
;
 Hydrogen-bonding landscape of the carbamoylcyanonitrosomethanide anion in
 the crystal structure of its ammonium salt
;
_journal_coeditor_code HB7989
_journal_issue 11
_journal_name_full 'Acta Crystallographica Section E'
_journal_page_first
;
;
_journal_paper_doi 10.1107/S2056989021010239
_journal_volume 77
_journal_year 2021
_chemical_formula_iupac 'N H4 +, C3 H2 N3 O2 -'
_chemical_formula_moiety 'C3 H2 N3 O2 -, H4 N +'
_chemical_formula_sum 'C3 H6 N4 O2'
_chemical_formula_weight 130.12
_chemical_name_systematic
;
Ammonium carbamoyl(cyano)(nitroso)methanide
;
_space_group_crystal_system orthorhombic
_space_group_IT_number 33
_space_group_name_Hall 'P 2c -2n'
_space_group_name_H-M_alt 'P n a 21'
_atom_sites_solution_hydrogens difmap
_atom_sites_solution_primary direct
_atom_sites_solution_secondary difmap
_audit_creation_method SHELXL-2014/7
_cell_angle_alpha 90
_cell_angle_beta 90
_cell_angle_gamma 90
_cell_formula_units_Z 4
_cell_length_a 10.7174(5)
_cell_length_b 13.8944(7)
_cell_length_c 4.0643(2)
_cell_measurement_reflns_used 2828
_cell_measurement_temperature 173(2)
_cell_measurement_theta_max 25.28
_cell_measurement_theta_min 2.40
_cell_volume 605.22(5)
_computing_cell_refinement
;
SAINT-NT (Bruker, 1999)
;
_computing_data_collection
;
SMART-NT (Bruker, 1998)
;
_computing_data_reduction
;
SAINT-NT (Bruker, 1999)
;
_computing_molecular_graphics
;
DIAMOND (Brandenburg, 1999)
;
_computing_publication_material
;
WinGX (Farrugia, 2012)
;
_computing_structure_refinement
;
SHELXL2014/7 (Sheldrick, 2015)
;
_computing_structure_solution
;
SHELXS97 (Sheldrick, 2008)
;
_diffrn_ambient_temperature 173(2)
_diffrn_measured_fraction_theta_full 0.997
_diffrn_measured_fraction_theta_max 0.998
_diffrn_measurement_device_type 'Bruker APEXII CCD'
_diffrn_measurement_method '\f and \w scans'
_diffrn_radiation_monochromator graphite
_diffrn_radiation_source 'fine-focus sealed tube'
_diffrn_radiation_type MoK\a
_diffrn_radiation_wavelength 0.71073
_diffrn_reflns_av_R_equivalents 0.0309
_diffrn_reflns_av_unetI/netI 0.0234
_diffrn_reflns_limit_h_max 14
_diffrn_reflns_limit_h_min -14
_diffrn_reflns_limit_k_max 18
_diffrn_reflns_limit_k_min -18
_diffrn_reflns_limit_l_max 5
_diffrn_reflns_limit_l_min -5
_diffrn_reflns_number 7798
_diffrn_reflns_theta_full 25.242
_diffrn_reflns_theta_max 28.129
_diffrn_reflns_theta_min 2.400
_exptl_absorpt_coefficient_mu 0.120
_exptl_absorpt_correction_type none
_exptl_crystal_colour yellow
_exptl_crystal_density_diffrn 1.428
_exptl_crystal_description prism
_exptl_crystal_F_000 272
_exptl_crystal_size_max 0.370
_exptl_crystal_size_mid 0.300
_exptl_crystal_size_min 0.210
_refine_diff_density_max 0.191
_refine_diff_density_min -0.140
_refine_ls_extinction_method none
_refine_ls_goodness_of_fit_ref 1.095
_refine_ls_hydrogen_treatment refall
_refine_ls_matrix_type full
_refine_ls_number_parameters 106
_refine_ls_number_reflns 1420
_refine_ls_number_restraints 22
_refine_ls_restrained_S_all 1.097
_refine_ls_R_factor_all 0.0357
_refine_ls_R_factor_gt 0.0323
_refine_ls_shift/su_max 0.000
_refine_ls_shift/su_mean 0.000
_refine_ls_structure_factor_coef Fsqd
_refine_ls_weighting_details 'w=1/[\s^2^(Fo^2^)+(0.0439P)^2^+0.0604P] where P=(Fo^2^+2Fc^2^)/3'
_refine_ls_weighting_scheme calc
_refine_ls_wR_factor_gt 0.0797
_refine_ls_wR_factor_ref 0.0814
_reflns_number_gt 1304
_reflns_number_total 1420
_reflns_threshold_expression 'I > 2\s(I)'
_cod_data_source_file hb7989sup1.cif
_cod_data_source_block I
_cod_database_code 2243933
_shelx_space_group_comment
;
The symmetry employed for this shelxl refinement is uniquely defined
by the following loop, which should always be used as a source of
symmetry information in preference to the above space-group names.
They are only intended as comments.
;
_shelx_estimated_absorpt_t_min 0.957
_shelx_estimated_absorpt_t_max 0.975

loop_
_space_group_symop_operation_xyz
'x, y, z'
'-x, -y, z+1/2'
'x+1/2, -y+1/2, z'
'-x+1/2, y+1/2, z+1/2'

loop_
_atom_site_type_symbol
_atom_site_label
_atom_site_fract_x
_atom_site_fract_y
_atom_site_fract_z
_atom_site_U_iso_or_equiv
_atom_site_adp_type
_atom_site_calc_flag
_atom_site_occupancy
_atom_site_disorder_assembly
_atom_site_disorder_group
O O1 -0.01669(13) 0.10947(9) 0.7570(4) 0.0365(4) Uani d 1 . .
O O2 0.12729(11) 0.42081(9) 0.7040(4) 0.0306(3) Uani d 1 . .
N N1 -0.02966(14) 0.20089(10) 0.8299(5) 0.0285(4) Uani d 1 . .
N N2 0.23276(19) 0.19606(15) 0.3518(6) 0.0472(5) Uani d 1 . .
N N3 -0.05305(16) 0.38965(12) 0.9758(5) 0.0319(4) Uani d 1 . .
N N4 0.17308(17) -0.03313(12) 0.7032(5) 0.0367(4) Uani d 1 . .
C C1 0.05333(15) 0.25999(12) 0.7110(5) 0.0242(4) Uani d 1 . .
C C2 0.15514(18) 0.22726(14) 0.5109(6) 0.0301(4) Uani d 1 . .
C C3 0.04438(16) 0.36355(12) 0.7975(5) 0.0243(4) Uani d 1 . .
H H1 -0.057(2) 0.4525(18) 1.043(8) 0.045(7) Uiso d 1 . .
H H2 -0.104(3) 0.346(2) 1.039(8) 0.054(8) Uiso d 1 . .
H H3 0.1437(19) 0.0263(14) 0.727(7) 0.046(7) Uiso d 1 . .
H H4 0.125(2) -0.0681(17) 0.557(6) 0.052(8) Uiso d 1 . .
H H5 0.177(3) -0.066(2) 0.891(7) 0.15(2) Uiso d 1 . .
H H6 0.251(2) -0.0308(18) 0.605(7) 0.068(10) Uiso d 1 . .

loop_
_atom_site_aniso_label
_atom_site_aniso_U_11
_atom_site_aniso_U_22
_atom_site_aniso_U_33
_atom_site_aniso_U_12
_atom_site_aniso_U_13
_atom_site_aniso_U_23
O1 0.0414(8) 0.0202(6) 0.0479(11) -0.0014(5) 0.0053(8) -0.0033(6)
O2 0.0263(6) 0.0245(6) 0.0410(8) -0.0038(5) 0.0026(6) 0.0051(6)
N1 0.0318(8) 0.0209(7) 0.0329(9) -0.0005(6) 0.0012(7) -0.0016(7)
N2 0.0415(10) 0.0541(11) 0.0459(13) 0.0128(8) 0.0116(10) -0.0012(9)
N3 0.0315(8) 0.0215(8) 0.0427(11) -0.0039(6) 0.0089(8) -0.0041(7)
N4 0.0406(9) 0.0299(8) 0.0396(10) 0.0044(7) -0.0045(10) -0.0042(9)
C1 0.0248(8) 0.0222(8) 0.0256(8) 0.0024(6) -0.0012(8) 0.0010(7)
C2 0.0298(9) 0.0287(9) 0.0318(10) 0.0030(7) 0.0013(9) 0.0043(8)
C3 0.0234(8) 0.0224(8) 0.0270(10) -0.0008(6) -0.0034(7) 0.0027(7)

loop_
_atom_type_symbol
_atom_type_description
_atom_type_scat_dispersion_real
_atom_type_scat_dispersion_imag
_atom_type_scat_source
C C 0.0033 0.0016 'International Tables Vol C Tables 4.2.6.8 and 6.1.1.4'
H H 0.0000 0.0000 'International Tables Vol C Tables 4.2.6.8 and 6.1.1.4'
N N 0.0061 0.0033 'International Tables Vol C Tables 4.2.6.8 and 6.1.1.4'
O O 0.0106 0.0060 'International Tables Vol C Tables 4.2.6.8 and 6.1.1.4'

loop_
_geom_angle_atom_site_label_1
_geom_angle_atom_site_label_2
_geom_angle_atom_site_label_3
_geom_angle_site_symmetry_1
_geom_angle_site_symmetry_3
_geom_angle
_geom_angle_publ_flag
C1 N1 O1 . . 117.00(15) n
C3 N3 H1 . . 117.6(17) n
C3 N3 H2 . . 118(2) n
H1 N3 H2 . . 124(3) n
H3 N4 H4 . . 111.2(17) n
H3 N4 H5 . . 114(2) n
H4 N4 H5 . . 108(2) n
H3 N4 H6 . . 109.6(18) n
H4 N4 H6 . . 104.0(17) n
H5 N4 H6 . . 110(2) n
N1 C1 C2 . . 121.97(16) n
N1 C1 C3 . . 118.61(16) n
C2 C1 C3 . . 119.38(15) n
N2 C2 C1 . . 176.0(2) n
O2 C3 N3 . . 123.56(17) n
O2 C3 C1 . . 119.90(16) n
N3 C3 C1 . . 116.54(15) n

loop_
_geom_bond_atom_site_label_1
_geom_bond_atom_site_label_2
_geom_bond_site_symmetry_2
_geom_bond_distance
_geom_bond_publ_flag
O1 N1 . 1.3117(19) n
O2 C3 . 1.252(2) n
N1 C1 . 1.303(2) n
N2 C2 . 1.140(3) n
N3 C3 . 1.322(3) n
N3 H1 . 0.92(3) n
N3 H2 . 0.85(3) n
N4 H3 . 0.89(2) n
N4 H4 . 0.924(19) n
N4 H5 . 0.89(2) n
N4 H6 . 0.93(2) n
C1 C2 . 1.435(3) n
C1 C3 . 1.484(2) n

loop_
_geom_hbond_atom_site_label_D
_geom_hbond_atom_site_label_H
_geom_hbond_atom_site_label_A
_geom_hbond_site_symmetry_A
_geom_hbond_distance_DH
_geom_hbond_distance_HA
_geom_hbond_distance_DA
_geom_hbond_angle_DHA
_geom_hbond_publ_flag
N4 H3 O1 . 0.89(2) 2.07(2) 2.848(2) 145(2) yes
N4 H4 O1 2_554 0.92(2) 1.78(2) 2.688(3) 167(2) yes
N4 H5 O1 2_555 0.89(2) 2.35(3) 3.000(3) 129(3) yes
N4 H5 O2 4_545 0.89(2) 2.46(3) 3.021(2) 122(3) yes
N4 H6 O2 4_544 0.93(2) 2.19(2) 3.017(2) 148(2) yes
N3 H1 O2 2_565 0.92(3) 2.02(3) 2.903(2) 161(2) yes
N3 H2 N2 3_456 0.85(3) 2.24(3) 3.004(3) 149(3) yes

loop_
_geom_torsion_atom_site_label_1
_geom_torsion_atom_site_label_2
_geom_torsion_atom_site_label_3
_geom_torsion_atom_site_label_4
_geom_torsion_site_symmetry_1
_geom_torsion_site_symmetry_2
_geom_torsion_site_symmetry_3
_geom_torsion_site_symmetry_4
_geom_torsion
_geom_torsion_publ_flag
O1 N1 C1 C2 . . . . -0.4(3) ?
O1 N1 C1 C3 . . . . -177.92(16) ?
N1 C1 C3 O2 . . . . 175.4(2) ?
C2 C1 C3 O2 . . . . -2.1(3) ?
N1 C1 C3 N3 . . . . -4.0(3) ?
C2 C1 C3 N3 . . . . 178.45(19) ?

_cod_database_fobs_code 2243933
